data_4322422
loop_
_publ_author_name
'Douglas J. Chesnut'
'Anakarin Kusnetzow'
'Robert Birge'
'Jon Zubieta'

_publ_section_title
;
 Ligand Influences on Copper Cyanide Solid-State Architecture: Flattened
 and Fused "Slinky", Corrugated Sheet, and Ribbon Motifs in the
 Copper-Cyanide-Triazolate-Organoamine Family
;
_journal_name_full 'Inorganic Chemistry'
_journal_page_first 5484
_journal_page_last 5494
_journal_paper_doi 10.1021/ic990385q
_journal_volume 38
_journal_year 1999
_chemical_formula_sum 'C28 H20 Cu6 N14'
_chemical_formula_weight 933.82
_chemical_name_systematic
; 
 ? 
;
_space_group_IT_number 14
_symmetry_cell_setting monoclinic
_symmetry_space_group_name_Hall '-P 2ybc'
_symmetry_space_group_name_H-M 'P 1 21/c 1'
_atom_sites_solution_hydrogens geom
_atom_sites_solution_primary direct
_atom_sites_solution_secondary difmap
_audit_creation_method SHELXL-97
_cell_angle_alpha 90.00
_cell_angle_beta 106.8690(10)
_cell_angle_gamma 90.00
_cell_formula_units_Z 2
_cell_length_a 9.75820(10)
_cell_length_b 17.1622(2)
_cell_length_c 9.901
_cell_measurement_temperature 115(2)
_cell_volume 1586.79(3)
_computing_structure_refinement 'SHELXL-97 (Sheldrick, 1997)'
_computing_structure_solution 'SHELXS-97 (Sheldrick, 1990)'
_diffrn_ambient_temperature 293(2)
_diffrn_measured_fraction_theta_full 0.955
_diffrn_measured_fraction_theta_max 0.955
_diffrn_radiation_monochromator graphite
_diffrn_radiation_source 'fine-focus sealed tube'
_diffrn_radiation_type MoK\a
_diffrn_radiation_wavelength 0.71073
_diffrn_reflns_av_R_equivalents 0.0217
_diffrn_reflns_av_sigmaI/netI 0.0281
_diffrn_reflns_limit_h_max 6
_diffrn_reflns_limit_h_min -12
_diffrn_reflns_limit_k_max 21
_diffrn_reflns_limit_k_min -22
_diffrn_reflns_limit_l_max 13
_diffrn_reflns_limit_l_min -13
_diffrn_reflns_number 9873
_diffrn_reflns_theta_full 28.20
_diffrn_reflns_theta_max 28.20
_diffrn_reflns_theta_min 2.18
_exptl_absorpt_coefficient_mu 3.994
_exptl_absorpt_correction_type SADABS
_exptl_crystal_density_diffrn 1.954
_exptl_crystal_density_method 'not measured'
_exptl_crystal_F_000 920
_refine_diff_density_max 0.495
_refine_diff_density_min -0.497
_refine_diff_density_rms 0.084
_refine_ls_extinction_method none
_refine_ls_goodness_of_fit_ref 1.058
_refine_ls_hydrogen_treatment mixed
_refine_ls_matrix_type full
_refine_ls_number_parameters 257
_refine_ls_number_reflns 3731
_refine_ls_number_restraints 0
_refine_ls_restrained_S_all 1.058
_refine_ls_R_factor_all 0.0331
_refine_ls_R_factor_gt 0.0265
_refine_ls_shift/su_max 0.011
_refine_ls_shift/su_mean 0.001
_refine_ls_structure_factor_coef Fsqd
_refine_ls_weighting_details 'calc w=1/[\s^2^(Fo^2^)+(0.0214P)^2^+1.6887P] where P=(Fo^2^+2Fc^2^)/3'
_refine_ls_weighting_scheme calc
_refine_ls_wR_factor_gt 0.0574
_refine_ls_wR_factor_ref 0.0594
_reflns_number_gt 3284
_reflns_number_total 3731
_reflns_threshold_expression >2sigma(I)
_cod_data_source_file ic990385q_3.cif
_cod_data_source_block '[Cu3(CN)2(trz)(2,2'-bpy)]'
_cod_original_cell_volume 1586.86(2)
_cod_database_code 4322422

loop_
_symmetry_equiv_pos_as_xyz
'x, y, z'
'-x, y+1/2, -z+1/2'
'-x, -y, -z'
'x, -y-1/2, z-1/2'

loop_
_atom_site_label
_atom_site_type_symbol
_atom_site_fract_x
_atom_site_fract_y
_atom_site_fract_z
_atom_site_U_iso_or_equiv
_atom_site_adp_type
_atom_site_occupancy
_atom_site_symmetry_multiplicity
_atom_site_calc_flag
_atom_site_refinement_flags
_atom_site_disorder_assembly
_atom_site_disorder_group
Cu1 Cu 0.37686(3) 0.082146(16) 0.98399(3) 0.01497(7) Uani 1 1 d . . .
Cu2 Cu -0.07569(3) 0.217760(17) 0.93701(3) 0.01679(7) Uani 1 1 d . . .
Cu3 Cu -0.44290(3) 0.421481(16) 0.81701(3) 0.01731(7) Uani 1 1 d . . .
N5 N 0.5804(2) 0.09442(11) 1.0067(2) 0.0145(4) Uani 1 1 d . . .
N6 N 0.32432(19) -0.03226(11) 0.97747(19) 0.0145(4) Uani 1 1 d . . .
N7 N -0.2089(2) 0.14181(11) 0.9970(2) 0.0158(4) Uani 1 1 d . . .
N8 N -0.6489(2) 0.43949(11) 0.81335(19) 0.0164(4) Uani 1 1 d . . .
N9 N -0.4410(2) 0.54057(11) 0.82878(19) 0.0155(4) Uani 1 1 d . . .
C1 C -0.1988(2) 0.30620(12) 0.8802(2) 0.0149(4) Uani 0.50 1 d P . .
N1 N -0.1988(2) 0.30620(12) 0.8802(2) 0.0149(4) Uani 0.50 1 d P . .
C2 C -0.2925(2) 0.35004(13) 0.8510(2) 0.0216(5) Uani 0.50 1 d P . .
N2 N -0.2925(2) 0.35004(13) 0.8510(2) 0.0216(5) Uani 0.50 1 d P . .
C3 C 0.1067(2) 0.17838(13) 0.9467(2) 0.0195(4) Uani 0.50 1 d P . .
N3 N 0.1067(2) 0.17838(13) 0.9467(2) 0.0195(4) Uani 0.50 1 d P . .
C4 C 0.2140(2) 0.14637(12) 0.9593(2) 0.0179(4) Uani 0.50 1 d P . .
N4 N 0.2140(2) 0.14637(12) 0.9593(2) 0.0179(4) Uani 0.50 1 d P . .
C5 C 0.6540(2) 0.15729(14) 0.9920(2) 0.0154(4) Uani 1 1 d . . .
C6 C 0.2024(2) -0.06365(14) 0.9839(2) 0.0162(4) Uani 1 1 d . . .
C11 C -0.7495(3) 0.38476(15) 0.8064(3) 0.0208(5) Uani 1 1 d . . .
C12 C -0.8869(3) 0.40155(16) 0.8103(3) 0.0241(5) Uani 1 1 d . . .
C13 C -0.9223(3) 0.47891(17) 0.8228(3) 0.0248(5) Uani 1 1 d . . .
C14 C -0.8197(3) 0.53658(15) 0.8322(2) 0.0205(5) Uani 1 1 d . . .
C15 C -0.6837(2) 0.51530(13) 0.8265(2) 0.0151(4) Uani 1 1 d . . .
C16 C -0.5663(2) 0.57264(13) 0.8344(2) 0.0142(4) Uani 1 1 d . . .
C17 C -0.5814(3) 0.65305(14) 0.8461(2) 0.0181(5) Uani 1 1 d . . .
C18 C -0.4651(3) 0.70126(14) 0.8530(2) 0.0203(5) Uani 1 1 d . . .
C19 C -0.3367(3) 0.66838(15) 0.8474(3) 0.0206(5) Uani 1 1 d . . .
C20 C -0.3293(3) 0.58812(14) 0.8348(2) 0.0189(5) Uani 1 1 d . . .
H5 H 0.611(3) 0.2075(15) 0.973(3) 0.008(6) Uiso 1 1 d . . .
H19 H -0.252(3) 0.6984(16) 0.860(3) 0.019(7) Uiso 1 1 d . . .
H17 H -0.673(3) 0.6767(16) 0.850(3) 0.018(7) Uiso 1 1 d . . .
H20 H -0.243(3) 0.5627(15) 0.825(3) 0.017(7) Uiso 1 1 d . . .
H14 H -0.841(3) 0.5905(17) 0.842(3) 0.021(7) Uiso 1 1 d . . .
H18 H -0.471(3) 0.7570(19) 0.864(3) 0.029(8) Uiso 1 1 d . . .
H12 H -0.957(3) 0.362(2) 0.797(3) 0.036(9) Uiso 1 1 d . . .
H6 H 0.120(3) -0.0344(18) 0.978(3) 0.028(8) Uiso 1 1 d . . .
H13 H -1.010(4) 0.4942(19) 0.826(3) 0.038(9) Uiso 1 1 d . . .
H11 H -0.723(4) 0.337(2) 0.799(4) 0.041(9) Uiso 1 1 d . . .

loop_
_atom_site_aniso_label
_atom_site_aniso_U_11
_atom_site_aniso_U_22
_atom_site_aniso_U_33
_atom_site_aniso_U_23
_atom_site_aniso_U_13
_atom_site_aniso_U_12
Cu1 0.01175(14) 0.01507(14) 0.01936(14) 0.00089(10) 0.00650(10) 0.00400(10)
Cu2 0.01008(13) 0.01682(14) 0.02402(15) -0.00021(11) 0.00582(11) 0.00291(10)
Cu3 0.01835(15) 0.01574(14) 0.01794(14) 0.00115(11) 0.00542(11) 0.00760(11)
N5 0.0125(9) 0.0143(9) 0.0172(9) -0.0007(7) 0.0052(7) 0.0037(7)
N6 0.0105(9) 0.0149(9) 0.0174(9) -0.0002(7) 0.0030(7) 0.0043(7)
N7 0.0126(9) 0.0174(10) 0.0176(9) -0.0006(7) 0.0049(7) 0.0022(7)
N8 0.0163(9) 0.0187(10) 0.0139(9) 0.0005(7) 0.0039(7) 0.0027(8)
N9 0.0147(9) 0.0168(9) 0.0146(9) 0.0005(7) 0.0038(7) 0.0038(7)
C1 0.0103(9) 0.0128(10) 0.0229(10) 0.0025(8) 0.0069(8) 0.0036(8)
N1 0.0103(9) 0.0128(10) 0.0229(10) 0.0025(8) 0.0069(8) 0.0036(8)
C2 0.0248(12) 0.0202(11) 0.0225(11) -0.0006(9) 0.0110(9) -0.0036(9)
N2 0.0248(12) 0.0202(11) 0.0225(11) -0.0006(9) 0.0110(9) -0.0036(9)
C3 0.0156(10) 0.0171(11) 0.0272(11) 0.0029(9) 0.0086(9) 0.0012(8)
N3 0.0156(10) 0.0171(11) 0.0272(11) 0.0029(9) 0.0086(9) 0.0012(8)
C4 0.0165(10) 0.0152(10) 0.0238(11) 0.0001(8) 0.0086(9) -0.0002(8)
N4 0.0165(10) 0.0152(10) 0.0238(11) 0.0001(8) 0.0086(9) -0.0002(8)
C5 0.0129(10) 0.0180(11) 0.0153(10) -0.0022(8) 0.0041(8) 0.0023(9)
C6 0.0125(11) 0.0176(11) 0.0173(11) -0.0006(8) 0.0026(8) 0.0037(9)
C11 0.0235(13) 0.0204(12) 0.0184(11) -0.0003(9) 0.0057(9) -0.0013(10)
C12 0.0204(12) 0.0315(14) 0.0194(12) -0.0010(10) 0.0042(10) -0.0058(11)
C13 0.0145(12) 0.0376(15) 0.0224(12) -0.0017(11) 0.0055(9) 0.0018(10)
C14 0.0174(12) 0.0254(13) 0.0176(11) 0.0002(9) 0.0033(9) 0.0069(10)
C15 0.0151(11) 0.0179(11) 0.0112(10) 0.0022(8) 0.0019(8) 0.0030(8)
C16 0.0156(11) 0.0154(11) 0.0112(10) 0.0020(8) 0.0030(8) 0.0048(8)
C17 0.0211(12) 0.0198(12) 0.0139(11) 0.0007(9) 0.0059(9) 0.0062(9)
C18 0.0287(13) 0.0144(11) 0.0190(11) -0.0008(9) 0.0088(10) 0.0029(9)
C19 0.0222(12) 0.0196(12) 0.0206(12) -0.0013(9) 0.0072(9) -0.0015(10)
C20 0.0164(11) 0.0209(12) 0.0192(11) 0.0018(9) 0.0048(9) 0.0037(9)

loop_
_atom_type_symbol
_atom_type_description
_atom_type_scat_dispersion_real
_atom_type_scat_dispersion_imag
_atom_type_scat_source
C C 0.0033 0.0016 'International Tables Vol C Tables 4.2.6.8 and 6.1.1.4'
H H 0.0000 0.0000 'International Tables Vol C Tables 4.2.6.8 and 6.1.1.4'
N N 0.0061 0.0033 'International Tables Vol C Tables 4.2.6.8 and 6.1.1.4'
Cu Cu 0.3201 1.2651 'International Tables Vol C Tables 4.2.6.8 and 6.1.1.4'

loop_
_geom_angle_atom_site_label_1
_geom_angle_atom_site_label_2
_geom_angle_atom_site_label_3
_geom_angle
_geom_angle_site_symmetry_1
_geom_angle_site_symmetry_3
_geom_angle_publ_flag
C4 Cu1 N5 138.07(9) . . ?
C4 Cu1 N6 111.43(8) . . ?
N5 Cu1 N6 110.45(7) . . ?
C3 Cu2 C1 143.45(9) . . ?
C3 Cu2 N7 115.34(8) . . ?
C1 Cu2 N7 101.11(8) . . ?
C2 Cu3 N8 145.95(9) . . ?
C2 Cu3 N9 130.68(9) . . ?
N8 Cu3 N9 80.87(8) . . ?
C5 N5 N6 105.71(18) . 3_657 ?
C5 N5 Cu1 129.95(16) . . ?
N6 N5 Cu1 123.75(15) 3_657 . ?
C6 N6 N5 105.21(18) . 3_657 ?
C6 N6 Cu1 127.98(15) . . ?
N5 N6 Cu1 125.74(14) 3_657 . ?
C5 N7 C6 101.91(19) 1_455 3_557 ?
C5 N7 Cu2 124.75(16) 1_455 . ?
C6 N7 Cu2 131.53(16) 3_557 . ?
C11 N8 C15 118.3(2) . . ?
C11 N8 Cu3 126.88(17) . . ?
C15 N8 Cu3 114.75(15) . . ?
C20 N9 C16 118.6(2) . . ?
C20 N9 Cu3 126.93(16) . . ?
C16 N9 Cu3 114.44(15) . . ?
C2 C1 Cu2 166.8(2) . . ?
C1 C2 Cu3 176.0(2) . . ?
C4 C3 Cu2 171.9(2) . . ?
C3 C4 Cu1 172.5(2) . . ?
N5 C5 N7 113.4(2) . 1_655 ?
N6 C6 N7 113.8(2) . 3_557 ?
N8 C11 C12 123.5(2) . . ?
C11 C12 C13 118.1(2) . . ?
C12 C13 C14 119.6(2) . . ?
C13 C14 C15 119.1(2) . . ?
N8 C15 C14 121.5(2) . . ?
N8 C15 C16 115.18(19) . . ?
C14 C15 C16 123.4(2) . . ?
N9 C16 C17 121.5(2) . . ?
N9 C16 C15 114.65(19) . . ?
C17 C16 C15 123.9(2) . . ?
C18 C17 C16 119.2(2) . . ?
C17 C18 C19 119.3(2) . . ?
C20 C19 C18 118.5(2) . . ?
N9 C20 C19 122.9(2) . . ?

loop_
_geom_bond_atom_site_label_1
_geom_bond_atom_site_label_2
_geom_bond_distance
_geom_bond_site_symmetry_2
_geom_bond_publ_flag
Cu1 C4 1.891(2) . ?
Cu1 N5 1.9447(19) . ?
Cu1 N6 2.0256(19) . ?
Cu2 C3 1.880(2) . ?
Cu2 C1 1.916(2) . ?
Cu2 N7 2.047(2) . ?
Cu3 C2 1.867(2) . ?
Cu3 N8 2.024(2) . ?
Cu3 N9 2.047(2) . ?
N5 C5 1.327(3) . ?
N5 N6 1.394(3) 3_657 ?
N6 C6 1.325(3) . ?
N6 N5 1.394(3) 3_657 ?
N7 C5 1.351(3) 1_455 ?
N7 C6 1.354(3) 3_557 ?
N8 C11 1.346(3) . ?
N8 C15 1.361(3) . ?
N9 C20 1.348(3) . ?
N9 C16 1.357(3) . ?
C1 C2 1.154(3) . ?
C3 C4 1.157(3) . ?
C5 N7 1.351(3) 1_655 ?
C6 N7 1.354(3) 3_557 ?
C11 C12 1.383(4) . ?
C12 C13 1.386(4) . ?
C13 C14 1.391(4) . ?
C14 C15 1.393(3) . ?
C15 C16 1.495(3) . ?
C16 C17 1.396(3) . ?
C17 C18 1.390(4) . ?
C18 C19 1.390(3) . ?
C19 C20 1.387(3) . ?
